data_7006498
loop_
_publ_author_name
'Baker, Robert J.'
'Jones, Cameron'
'Mills, David P.'
'Murphy, Damien M.'
'Hey-Hawkins, Evamarie'
'Wolf, Robert'

_publ_section_title
;
 The reactivity of gallium-(I), -(II) and -(III) heterocycles towards
 Group 15 substrates: attempts to prepare gallium-terminal pnictinidene
 complexes.
;
_journal_issue 1
_journal_name_full 'Dalton transactions (Cambridge, England : 2003)'
_journal_page_first 64
_journal_page_last 72
_journal_paper_doi 10.1039/b511451a
_journal_year 2006
_chemical_formula_sum 'C51 H79 Ga K N6 O'
_chemical_formula_weight 901.02
_chemical_name_systematic
;
?
;
_space_group_IT_number 15
_symmetry_cell_setting monoclinic
_symmetry_space_group_name_Hall '-C 2yc'
_symmetry_space_group_name_H-M 'C 1 2/c 1'
_atom_sites_solution_hydrogens geom
_atom_sites_solution_primary direct
_atom_sites_solution_secondary difmap
_audit_creation_method SHELXL-97
_cell_angle_alpha 90.00
_cell_angle_beta 101.76(3)
_cell_angle_gamma 90.00
_cell_formula_units_Z 8
_cell_length_a 20.663(4)
_cell_length_b 14.230(3)
_cell_length_c 35.603(7)
_cell_measurement_temperature 150(2)
_cell_volume 10249(4)
_computing_structure_refinement 'SHELXL-97 (Sheldrick, 1997)'
_computing_structure_solution 'SHELXS-97 (Sheldrick, 1990)'
_diffrn_ambient_temperature 150(2)
_diffrn_measured_fraction_theta_full 0.980
_diffrn_measured_fraction_theta_max 0.980
_diffrn_measurement_device_type 'Nonius Kappa CCD'
_diffrn_radiation_monochromator graphite
_diffrn_radiation_source 'fine-focus sealed tube'
_diffrn_radiation_type MoK\a
_diffrn_radiation_wavelength 0.71073
_diffrn_reflns_av_R_equivalents 0.0700
_diffrn_reflns_av_sigmaI/netI 0.1139
_diffrn_reflns_limit_h_max 24
_diffrn_reflns_limit_h_min -24
_diffrn_reflns_limit_k_max 16
_diffrn_reflns_limit_k_min -16
_diffrn_reflns_limit_l_max 41
_diffrn_reflns_limit_l_min -40
_diffrn_reflns_number 15119
_diffrn_reflns_theta_full 25.03
_diffrn_reflns_theta_max 25.03
_diffrn_reflns_theta_min 2.92
_exptl_absorpt_coefficient_mu 0.658
_exptl_absorpt_correction_T_max 0.949
_exptl_absorpt_correction_T_min 0.801
_exptl_absorpt_correction_type multi-scan
_exptl_absorpt_process_details 'Sortav (Blessing, 1995)'
_exptl_crystal_colour orange-red
_exptl_crystal_density_diffrn 1.168
_exptl_crystal_density_method 'not measured'
_exptl_crystal_description plate
_exptl_crystal_F_000 3880
_exptl_crystal_size_max 0.20
_exptl_crystal_size_mid 0.15
_exptl_crystal_size_min 0.08
_refine_diff_density_max 0.798
_refine_diff_density_min -0.439
_refine_diff_density_rms 0.078
_refine_ls_extinction_method none
_refine_ls_goodness_of_fit_ref 1.031
_refine_ls_hydrogen_treatment mixed
_refine_ls_matrix_type full
_refine_ls_number_parameters 547
_refine_ls_number_reflns 8869
_refine_ls_number_restraints 22
_refine_ls_restrained_S_all 1.045
_refine_ls_R_factor_all 0.1293
_refine_ls_R_factor_gt 0.0797
_refine_ls_shift/su_max 0.000
_refine_ls_shift/su_mean 0.000
_refine_ls_structure_factor_coef Fsqd
_refine_ls_weighting_details 'calc w=1/[\s^2^(Fo^2^)+(0.0556P)^2^+46.7960P] where P=(Fo^2^+2Fc^2^)/3'
_refine_ls_weighting_scheme calc
_refine_ls_wR_factor_gt 0.1526
_refine_ls_wR_factor_ref 0.1722
_reflns_number_gt 5902
_reflns_number_total 8869
_reflns_threshold_expression >2sigma(I)
_cod_data_source_file b511451a.txt
_cod_data_source_block compound3
_cod_original_sg_symbol_H-M C2/c
_cod_database_code 7006498

loop_
_symmetry_equiv_pos_as_xyz
'x, y, z'
'-x, y, -z+1/2'
'x+1/2, y+1/2, z'
'-x+1/2, y+1/2, -z+1/2'
'-x, -y, -z'
'x, -y, z-1/2'
'-x+1/2, -y+1/2, -z'
'x+1/2, -y+1/2, z-1/2'

loop_
_atom_site_label
_atom_site_type_symbol
_atom_site_fract_x
_atom_site_fract_y
_atom_site_fract_z
_atom_site_U_iso_or_equiv
_atom_site_adp_type
_atom_site_occupancy
_atom_site_symmetry_multiplicity
_atom_site_calc_flag
_atom_site_refinement_flags
_atom_site_disorder_assembly
_atom_site_disorder_group
Ga1 Ga 0.24761(3) 0.63055(4) 0.118680(14) 0.02162(18) Uani 1 1 d . . .
K1 K 0.17975(7) 0.92701(10) 0.09873(4) 0.0557(4) Uani 1 1 d . . .
O1 O 0.1133(2) 1.0227(3) 0.03548(12) 0.0576(12) Uani 1 1 d . . .
N1 N 0.24359(19) 0.6384(3) 0.17171(10) 0.0260(9) Uani 1 1 d . . .
N2 N 0.22800(19) 0.4998(3) 0.12103(10) 0.0260(10) Uani 1 1 d . . .
N3 N 0.18065(19) 0.7078(3) 0.08546(11) 0.0274(10) Uani 1 1 d . . .
N4 N 0.2078(2) 0.7662(3) 0.05937(12) 0.0297(10) Uani 1 1 d D . .
N5 N 0.3044(3) 0.9988(4) 0.13036(16) 0.0610(15) Uani 1 1 d . . .
N6 N 0.1857(4) 1.0938(4) 0.15260(18) 0.0718(19) Uani 1 1 d . . .
C1 C 0.2280(2) 0.5497(4) 0.18378(14) 0.0285(12) Uani 1 1 d . . .
H1 H 0.2230 0.5397 0.2094 0.034 Uiso 1 1 calc R . .
C2 C 0.2201(2) 0.4787(4) 0.15854(13) 0.0280(12) Uani 1 1 d . . .
H2 H 0.2097 0.4170 0.1656 0.034 Uiso 1 1 calc R . .
C3 C 0.2673(2) 0.7074(3) 0.20014(13) 0.0250(11) Uani 1 1 d . . .
C4 C 0.3355(3) 0.7195(4) 0.21335(14) 0.0323(13) Uani 1 1 d . . .
C5 C 0.3571(3) 0.7883(4) 0.24106(15) 0.0423(15) Uani 1 1 d . . .
H5 H 0.4031 0.7978 0.2501 0.051 Uiso 1 1 calc R . .
C6 C 0.3125(3) 0.8428(4) 0.25553(16) 0.0469(16) Uani 1 1 d . . .
H6 H 0.3280 0.8890 0.2745 0.056 Uiso 1 1 calc R . .
C7 C 0.2457(3) 0.8301(4) 0.24245(15) 0.0437(15) Uani 1 1 d . . .
H7 H 0.2154 0.8679 0.2525 0.052 Uiso 1 1 calc R . .
C8 C 0.2218(3) 0.7628(4) 0.21465(14) 0.0307(12) Uani 1 1 d . . .
C9 C 0.3860(3) 0.6569(4) 0.19994(15) 0.0373(14) Uani 1 1 d . . .
H9 H 0.3639 0.6304 0.1745 0.045 Uiso 1 1 calc R . .
C10 C 0.4472(3) 0.7088(5) 0.19361(16) 0.0475(16) Uani 1 1 d . . .
H10A H 0.4339 0.7630 0.1768 0.071 Uiso 1 1 calc R . .
H10B H 0.4744 0.6664 0.1816 0.071 Uiso 1 1 calc R . .
H10C H 0.4729 0.7304 0.2183 0.071 Uiso 1 1 calc R . .
C11 C 0.4049(3) 0.5729(4) 0.22724(17) 0.0481(16) Uani 1 1 d . . .
H11A H 0.4345 0.5309 0.2168 0.072 Uiso 1 1 calc R . .
H11B H 0.3649 0.5386 0.2298 0.072 Uiso 1 1 calc R . .
H11C H 0.4275 0.5958 0.2525 0.072 Uiso 1 1 calc R . .
C12 C 0.1483(3) 0.7505(4) 0.20005(15) 0.0410(15) Uani 1 1 d . . .
H12 H 0.1427 0.6903 0.1852 0.049 Uiso 1 1 calc R . .
C13 C 0.1096(5) 0.7402(8) 0.2306(3) 0.121(3) Uani 1 1 d U . .
H13A H 0.0638 0.7243 0.2191 0.182 Uiso 1 1 calc R . .
H13B H 0.1107 0.7995 0.2448 0.182 Uiso 1 1 calc R . .
H13C H 0.1289 0.6901 0.2483 0.182 Uiso 1 1 calc R . .
C14 C 0.1200(5) 0.8234(7) 0.1735(3) 0.117(3) Uani 1 1 d U . .
H14A H 0.0745 0.8066 0.1615 0.176 Uiso 1 1 calc R . .
H14B H 0.1463 0.8301 0.1536 0.176 Uiso 1 1 calc R . .
H14C H 0.1201 0.8830 0.1873 0.176 Uiso 1 1 calc R . .
C15 C 0.2401(2) 0.4238(3) 0.09745(13) 0.0251(11) Uani 1 1 d . . .
C16 C 0.1895(3) 0.3957(4) 0.06626(14) 0.0312(13) Uani 1 1 d . . .
C17 C 0.2019(3) 0.3205(4) 0.04360(15) 0.0387(14) Uani 1 1 d . . .
H17 H 0.1688 0.3014 0.0224 0.046 Uiso 1 1 calc R . .
C18 C 0.2612(3) 0.2736(4) 0.05139(15) 0.0427(15) Uani 1 1 d . . .
H18 H 0.2685 0.2221 0.0358 0.051 Uiso 1 1 calc R . .
C19 C 0.3103(3) 0.3008(4) 0.08186(16) 0.0395(14) Uani 1 1 d . . .
H19 H 0.3512 0.2679 0.0870 0.047 Uiso 1 1 calc R . .
C20 C 0.3003(2) 0.3766(4) 0.10528(14) 0.0306(12) Uani 1 1 d . . .
C21 C 0.1236(3) 0.4451(4) 0.05748(15) 0.0367(13) Uani 1 1 d . . .
H21 H 0.1232 0.4905 0.0789 0.044 Uiso 1 1 calc R . .
C22 C 0.0655(3) 0.3788(5) 0.0565(2) 0.0625(19) Uani 1 1 d . . .
H22A H 0.0630 0.3346 0.0351 0.094 Uiso 1 1 calc R . .
H22B H 0.0245 0.4152 0.0530 0.094 Uiso 1 1 calc R . .
H22C H 0.0717 0.3439 0.0807 0.094 Uiso 1 1 calc R . .
C23 C 0.1148(3) 0.5018(5) 0.02107(19) 0.066(2) Uani 1 1 d . . .
H23A H 0.1524 0.5444 0.0224 0.099 Uiso 1 1 calc R . .
H23B H 0.0739 0.5384 0.0179 0.099 Uiso 1 1 calc R . .
H23C H 0.1123 0.4593 -0.0009 0.099 Uiso 1 1 calc R . .
C24 C 0.3571(2) 0.4058(4) 0.13774(15) 0.0365(13) Uani 1 1 d . . .
H24 H 0.3430 0.4644 0.1494 0.044 Uiso 1 1 calc R . .
C25 C 0.4192(3) 0.4292(5) 0.12314(19) 0.0555(18) Uani 1 1 d . . .
H25A H 0.4368 0.3719 0.1137 0.083 Uiso 1 1 calc R . .
H25B H 0.4523 0.4559 0.1441 0.083 Uiso 1 1 calc R . .
H25C H 0.4086 0.4750 0.1022 0.083 Uiso 1 1 calc R . .
C26 C 0.3717(3) 0.3326(5) 0.16937(17) 0.0551(18) Uani 1 1 d . . .
H26A H 0.3871 0.2746 0.1592 0.083 Uiso 1 1 calc R . .
H26B H 0.3314 0.3196 0.1790 0.083 Uiso 1 1 calc R . .
H26C H 0.4060 0.3563 0.1904 0.083 Uiso 1 1 calc R . .
C27 C 0.1128(2) 0.7071(4) 0.07931(13) 0.0274(12) Uani 1 1 d . . .
C28 C 0.0706(2) 0.7589(4) 0.05061(15) 0.0323(13) Uani 1 1 d . . .
H28 H 0.0890 0.8012 0.0350 0.039 Uiso 1 1 calc R . .
C29 C 0.0025(3) 0.7487(4) 0.04496(17) 0.0442(15) Uani 1 1 d . . .
H29 H -0.0251 0.7839 0.0253 0.053 Uiso 1 1 calc R . .
C30 C -0.0258(3) 0.6886(4) 0.06725(18) 0.0459(16) Uani 1 1 d . . .
H30 H -0.0723 0.6804 0.0627 0.055 Uiso 1 1 calc R . .
C31 C 0.0153(3) 0.6404(4) 0.09647(16) 0.0421(14) Uani 1 1 d . . .
H31 H -0.0038 0.6006 0.1127 0.051 Uiso 1 1 calc R . .
C32 C 0.0827(2) 0.6486(4) 0.10270(14) 0.0316(13) Uani 1 1 d . . .
H32 H 0.1095 0.6144 0.1230 0.038 Uiso 1 1 calc R . .
C33 C 0.2770(2) 0.7506(3) 0.06301(13) 0.0249(11) Uani 1 1 d . . .
C34 C 0.3093(3) 0.7996(4) 0.03831(14) 0.0347(13) Uani 1 1 d . . .
H34 H 0.2851 0.8390 0.0189 0.042 Uiso 1 1 calc R . .
C35 C 0.3769(3) 0.7901(4) 0.04253(16) 0.0406(14) Uani 1 1 d . . .
H35 H 0.3993 0.8225 0.0256 0.049 Uiso 1 1 calc R . .
C36 C 0.4123(3) 0.7335(4) 0.07125(15) 0.0360(13) Uani 1 1 d . . .
H36 H 0.4590 0.7282 0.0746 0.043 Uiso 1 1 calc R . .
C37 C 0.3788(2) 0.6851(4) 0.09481(14) 0.0290(12) Uani 1 1 d . . .
H37 H 0.4032 0.6457 0.1141 0.035 Uiso 1 1 calc R . .
C38 C 0.3105(2) 0.6913(3) 0.09162(13) 0.0244(11) Uani 1 1 d . . .
C39 C 0.3281(4) 0.9164(5) 0.1538(2) 0.090(3) Uani 1 1 d . . .
H39A H 0.3697 0.9319 0.1715 0.135 Uiso 1 1 calc R . .
H39B H 0.3355 0.8645 0.1371 0.135 Uiso 1 1 calc R . .
H39C H 0.2950 0.8978 0.1686 0.135 Uiso 1 1 calc R . .
C40 C 0.3457(4) 1.0143(6) 0.1021(3) 0.099(3) Uani 1 1 d . . .
H40A H 0.3278 1.0670 0.0854 0.149 Uiso 1 1 calc R . .
H40B H 0.3459 0.9575 0.0866 0.149 Uiso 1 1 calc R . .
H40C H 0.3909 1.0290 0.1153 0.149 Uiso 1 1 calc R . .
C41 C 0.3054(5) 1.0826(6) 0.1537(3) 0.098(3) Uani 1 1 d . . .
H41A H 0.3484 1.0848 0.1721 0.118 Uiso 1 1 calc R . .
H41B H 0.3036 1.1380 0.1367 0.118 Uiso 1 1 calc R . .
C42 C 0.2533(7) 1.0920(7) 0.1752(3) 0.117(4) Uani 1 1 d . . .
H42A H 0.2610 1.1508 0.1904 0.141 Uiso 1 1 calc R . .
H42B H 0.2571 1.0392 0.1936 0.141 Uiso 1 1 calc R . .
C43 C 0.1734(5) 1.1760(6) 0.1291(3) 0.098(3) Uani 1 1 d . . .
H43A H 0.1884 1.2317 0.1446 0.146 Uiso 1 1 calc R . .
H43B H 0.1259 1.1812 0.1184 0.146 Uiso 1 1 calc R . .
H43C H 0.1975 1.1713 0.1081 0.146 Uiso 1 1 calc R . .
C44 C 0.1432(5) 1.0945(7) 0.1806(3) 0.114(3) Uani 1 1 d U . .
H44A H 0.1491 1.1537 0.1950 0.171 Uiso 1 1 calc R . .
H44B H 0.1549 1.0418 0.1984 0.171 Uiso 1 1 calc R . .
H44C H 0.0969 1.0885 0.1673 0.171 Uiso 1 1 calc R . .
C45 C 0.0309(4) 1.0280(5) 0.0723(3) 0.088(3) Uani 1 1 d . . .
H45A H 0.0270 0.9599 0.0682 0.131 Uiso 1 1 calc R . .
H45B H -0.0126 1.0543 0.0730 0.131 Uiso 1 1 calc R . .
H45C H 0.0614 1.0409 0.0966 0.131 Uiso 1 1 calc R . .
C46 C 0.0569(4) 1.0723(5) 0.0400(2) 0.071(2) Uani 1 1 d . . .
H46A H 0.0228 1.0696 0.0160 0.086 Uiso 1 1 calc R . .
H46B H 0.0681 1.1390 0.0460 0.086 Uiso 1 1 calc R . .
C47 C 0.1365(3) 1.0583(5) 0.0025(2) 0.0633(19) Uani 1 1 d . . .
H47A H 0.1535 1.1232 0.0076 0.076 Uiso 1 1 calc R . .
H47B H 0.0998 1.0597 -0.0202 0.076 Uiso 1 1 calc R . .
C48 C 0.1895(3) 0.9964(5) -0.0048(2) 0.067(2) Uani 1 1 d . . .
H48A H 0.2253 0.9946 0.0180 0.101 Uiso 1 1 calc R . .
H48B H 0.2066 1.0205 -0.0267 0.101 Uiso 1 1 calc R . .
H48C H 0.1720 0.9329 -0.0106 0.101 Uiso 1 1 calc R . .
C49 C 0.5000 1.0257(10) 0.2500 0.110(4) Uiso 1 2 d SD . .
C50 C 0.4891(3) 0.9614(5) 0.2799(2) 0.0649(19) Uiso 1 1 d D . .
C51 C 0.4606(7) 0.9898(11) 0.3098(4) 0.187(6) Uiso 1 1 d D . .
C52 C 0.4612(7) 0.9111(11) 0.3402(4) 0.069(4) Uiso 0.50 1 d PD . .
H4 H 0.188(2) 0.752(3) 0.0353(7) 0.027(14) Uiso 1 1 d D . .

loop_
_atom_site_aniso_label
_atom_site_aniso_U_11
_atom_site_aniso_U_22
_atom_site_aniso_U_33
_atom_site_aniso_U_23
_atom_site_aniso_U_13
_atom_site_aniso_U_12
Ga1 0.0269(3) 0.0186(3) 0.0196(3) 0.0015(3) 0.0051(2) -0.0009(3)
K1 0.0606(9) 0.0426(9) 0.0673(10) -0.0174(7) 0.0208(7) -0.0065(7)
O1 0.067(3) 0.041(3) 0.076(3) -0.002(2) 0.044(2) -0.001(2)
N1 0.037(2) 0.021(2) 0.020(2) -0.0029(19) 0.0074(17) -0.004(2)
N2 0.036(2) 0.020(2) 0.023(2) 0.0003(19) 0.0085(17) -0.0044(19)
N3 0.029(2) 0.026(2) 0.028(2) 0.0074(19) 0.0089(18) 0.0017(19)
N4 0.036(3) 0.029(3) 0.023(2) 0.008(2) 0.0057(19) 0.001(2)
N5 0.070(4) 0.031(3) 0.076(4) -0.001(3) 0.001(3) -0.010(3)
N6 0.125(6) 0.040(4) 0.065(4) -0.010(3) 0.053(4) -0.011(4)
C1 0.041(3) 0.025(3) 0.022(3) 0.006(2) 0.011(2) -0.002(2)
C2 0.039(3) 0.021(3) 0.026(3) 0.003(2) 0.011(2) -0.005(2)
C3 0.040(3) 0.019(3) 0.017(2) -0.001(2) 0.008(2) -0.004(2)
C4 0.041(3) 0.028(3) 0.027(3) -0.001(2) 0.005(2) 0.001(3)
C5 0.040(3) 0.049(4) 0.035(3) -0.017(3) 0.000(3) -0.006(3)
C6 0.064(4) 0.039(4) 0.037(3) -0.021(3) 0.008(3) -0.014(3)
C7 0.055(4) 0.042(4) 0.038(3) -0.014(3) 0.017(3) 0.003(3)
C8 0.039(3) 0.025(3) 0.029(3) -0.001(2) 0.008(2) 0.002(2)
C9 0.037(3) 0.039(4) 0.032(3) -0.009(3) -0.003(2) 0.003(3)
C10 0.041(4) 0.059(4) 0.039(3) -0.006(3) 0.001(3) 0.004(3)
C11 0.043(4) 0.045(4) 0.053(4) -0.003(3) 0.003(3) 0.003(3)
C12 0.051(4) 0.043(4) 0.028(3) -0.010(3) 0.008(3) 0.008(3)
C13 0.108(5) 0.149(6) 0.110(5) 0.003(4) 0.029(4) -0.027(4)
C14 0.102(5) 0.106(5) 0.133(5) 0.024(4) -0.002(4) -0.011(4)
C15 0.038(3) 0.021(3) 0.020(2) -0.002(2) 0.014(2) -0.005(2)
C16 0.048(3) 0.023(3) 0.024(3) 0.004(2) 0.009(2) -0.006(2)
C17 0.054(4) 0.031(3) 0.031(3) -0.005(3) 0.008(3) -0.005(3)
C18 0.071(4) 0.029(3) 0.032(3) -0.009(3) 0.020(3) 0.001(3)
C19 0.051(4) 0.030(3) 0.043(3) 0.005(3) 0.022(3) 0.006(3)
C20 0.038(3) 0.025(3) 0.031(3) -0.004(3) 0.011(2) -0.006(3)
C21 0.047(4) 0.029(3) 0.031(3) -0.002(3) 0.002(2) -0.005(3)
C22 0.051(4) 0.053(5) 0.082(5) 0.008(4) 0.010(3) -0.005(4)
C23 0.066(5) 0.059(5) 0.070(5) 0.029(4) 0.007(4) 0.007(4)
C24 0.034(3) 0.030(3) 0.045(3) 0.000(3) 0.007(3) 0.005(2)
C25 0.043(4) 0.052(4) 0.074(5) -0.006(4) 0.019(3) 0.003(3)
C26 0.059(4) 0.051(4) 0.047(4) 0.008(3) -0.008(3) -0.008(3)
C27 0.028(3) 0.028(3) 0.027(3) -0.006(2) 0.008(2) 0.000(2)
C28 0.033(3) 0.022(3) 0.041(3) -0.003(3) 0.003(2) 0.007(2)
C29 0.036(4) 0.036(4) 0.055(4) -0.004(3) -0.005(3) 0.015(3)
C30 0.027(3) 0.040(4) 0.070(4) -0.011(3) 0.008(3) 0.002(3)
C31 0.042(3) 0.035(4) 0.053(4) -0.007(3) 0.019(3) 0.002(3)
C32 0.030(3) 0.031(3) 0.036(3) 0.000(2) 0.011(2) 0.003(2)
C33 0.028(3) 0.021(3) 0.027(3) 0.002(2) 0.008(2) -0.002(2)
C34 0.047(4) 0.029(3) 0.032(3) 0.015(3) 0.016(2) 0.004(3)
C35 0.049(4) 0.036(4) 0.043(3) 0.003(3) 0.026(3) -0.008(3)
C36 0.030(3) 0.037(3) 0.044(3) 0.006(3) 0.013(2) -0.003(3)
C37 0.027(3) 0.027(3) 0.032(3) 0.005(2) 0.004(2) 0.002(2)
C38 0.028(3) 0.022(3) 0.026(3) -0.001(2) 0.012(2) -0.003(2)
C39 0.115(7) 0.040(5) 0.094(6) 0.008(4) -0.028(5) -0.002(4)
C40 0.078(6) 0.082(7) 0.137(8) -0.003(6) 0.021(6) -0.034(5)
C41 0.109(7) 0.042(5) 0.117(8) -0.022(5) -0.040(6) -0.013(5)
C42 0.199(13) 0.075(7) 0.075(7) -0.029(5) 0.020(8) -0.017(8)
C43 0.139(8) 0.057(6) 0.098(7) 0.011(5) 0.026(6) -0.018(5)
C44 0.138(5) 0.105(5) 0.112(5) -0.012(4) 0.055(4) -0.008(4)
C45 0.086(6) 0.049(5) 0.149(8) 0.005(5) 0.074(6) 0.007(4)
C46 0.073(5) 0.039(4) 0.109(6) 0.006(4) 0.037(5) 0.005(4)
C47 0.073(5) 0.045(4) 0.076(5) 0.009(4) 0.027(4) -0.006(4)
C48 0.081(5) 0.051(5) 0.080(5) 0.026(4) 0.040(4) 0.013(4)

loop_
_atom_type_symbol
_atom_type_description
_atom_type_scat_dispersion_real
_atom_type_scat_dispersion_imag
_atom_type_scat_source
C C 0.0033 0.0016 'International Tables Vol C Tables 4.2.6.8 and 6.1.1.4'
H H 0.0000 0.0000 'International Tables Vol C Tables 4.2.6.8 and 6.1.1.4'
N N 0.0061 0.0033 'International Tables Vol C Tables 4.2.6.8 and 6.1.1.4'
K K 0.2009 0.2494 'International Tables Vol C Tables 4.2.6.8 and 6.1.1.4'
Ga Ga 0.2307 1.6083 'International Tables Vol C Tables 4.2.6.8 and 6.1.1.4'
O O 0.0106 0.0060 'International Tables Vol C Tables 4.2.6.8 and 6.1.1.4'

loop_
_geom_angle_atom_site_label_1
_geom_angle_atom_site_label_2
_geom_angle_atom_site_label_3
_geom_angle
_geom_angle_site_symmetry_1
_geom_angle_site_symmetry_3
_geom_angle_publ_flag
N1 Ga1 N2 87.78(17) . . ?
N1 Ga1 N3 113.29(17) . . ?
N2 Ga1 N3 116.25(17) . . ?
N1 Ga1 C38 128.62(18) . . ?
N2 Ga1 C38 128.06(18) . . ?
N3 Ga1 C38 85.05(18) . . ?
O1 K1 N5 114.56(16) . . ?
O1 K1 N4 96.56(13) . . ?
N5 K1 N4 103.50(15) . . ?
O1 K1 N6 94.55(17) . . ?
N5 K1 N6 62.82(19) . . ?
N4 K1 N6 165.23(19) . . ?
O1 K1 N3 112.60(12) . . ?
N5 K1 N3 112.96(14) . . ?
N4 K1 N3 27.19(11) . . ?
N6 K1 N3 150.00(15) . . ?
O1 K1 C27 99.97(13) . . ?
N5 K1 C27 135.80(15) . . ?
N4 K1 C27 43.25(12) . . ?
N6 K1 C27 143.29(14) . . ?
N3 K1 C27 23.59(10) . . ?
O1 K1 C28 76.84(13) . . ?
N5 K1 C28 154.40(15) . . ?
N4 K1 C28 51.21(12) . . ?
N6 K1 C28 141.69(17) . . ?
N3 K1 C28 43.23(11) . . ?
C27 K1 C28 23.46(11) . . ?
C46 O1 C47 109.8(5) . . ?
C46 O1 K1 116.4(4) . . ?
C47 O1 K1 130.2(4) . . ?
C1 N1 C3 118.3(4) . . ?
C1 N1 Ga1 108.2(3) . . ?
C3 N1 Ga1 131.7(3) . . ?
C2 N2 C15 117.8(4) . . ?
C2 N2 Ga1 108.3(3) . . ?
C15 N2 Ga1 130.6(3) . . ?
C27 N3 N4 114.8(4) . . ?
C27 N3 Ga1 131.5(3) . . ?
N4 N3 Ga1 113.1(3) . . ?
C27 N3 K1 89.7(3) . . ?
N4 N3 K1 62.7(2) . . ?
Ga1 N3 K1 119.23(17) . . ?
C33 N4 N3 111.5(4) . . ?
C33 N4 K1 112.7(3) . . ?
N3 N4 K1 90.1(3) . . ?
C41 N5 C40 109.1(7) . . ?
C41 N5 C39 111.6(6) . . ?
C40 N5 C39 109.8(7) . . ?
C41 N5 K1 115.9(5) . . ?
C40 N5 K1 113.4(4) . . ?
C39 N5 K1 96.4(4) . . ?
C43 N6 C44 109.6(7) . . ?
C43 N6 C42 111.8(7) . . ?
C44 N6 C42 105.4(8) . . ?
C43 N6 K1 106.8(5) . . ?
C44 N6 K1 119.0(5) . . ?
C42 N6 K1 104.1(5) . . ?
C2 C1 N1 118.7(4) . . ?
C1 C2 N2 117.0(4) . . ?
C4 C3 C8 120.7(4) . . ?
C4 C3 N1 120.0(4) . . ?
C8 C3 N1 119.3(4) . . ?
C5 C4 C3 118.4(5) . . ?
C5 C4 C9 119.5(5) . . ?
C3 C4 C9 122.0(4) . . ?
C6 C5 C4 121.1(5) . . ?
C7 C6 C5 119.9(5) . . ?
C6 C7 C8 121.2(5) . . ?
C7 C8 C3 118.7(5) . . ?
C7 C8 C12 120.7(5) . . ?
C3 C8 C12 120.6(5) . . ?
C4 C9 C10 114.0(5) . . ?
C4 C9 C11 111.1(4) . . ?
C10 C9 C11 111.0(5) . . ?
C14 C12 C13 110.2(7) . . ?
C14 C12 C8 112.7(6) . . ?
C13 C12 C8 114.4(5) . . ?
C20 C15 C16 120.4(4) . . ?
C20 C15 N2 120.4(4) . . ?
C16 C15 N2 119.2(4) . . ?
C17 C16 C15 118.5(5) . . ?
C17 C16 C21 120.2(5) . . ?
C15 C16 C21 121.3(5) . . ?
C18 C17 C16 121.2(5) . . ?
C17 C18 C19 120.3(5) . . ?
C18 C19 C20 120.6(5) . . ?
C15 C20 C19 119.0(5) . . ?
C15 C20 C24 122.6(5) . . ?
C19 C20 C24 118.4(5) . . ?
C23 C21 C16 112.0(5) . . ?
C23 C21 C22 110.8(5) . . ?
C16 C21 C22 113.0(5) . . ?
C25 C24 C26 110.5(5) . . ?
C25 C24 C20 111.9(5) . . ?
C26 C24 C20 112.4(5) . . ?
N3 C27 C32 118.0(4) . . ?
N3 C27 C28 124.8(5) . . ?
C32 C27 C28 117.1(5) . . ?
N3 C27 K1 66.7(3) . . ?
C32 C27 K1 128.9(3) . . ?
C28 C27 K1 80.4(3) . . ?
C29 C28 C27 120.6(5) . . ?
C29 C28 K1 132.7(4) . . ?
C27 C28 K1 76.1(3) . . ?
C30 C29 C28 121.2(5) . . ?
C29 C30 C31 118.4(5) . . ?
C32 C31 C30 121.8(6) . . ?
C31 C32 C27 120.7(5) . . ?
C38 C33 C34 122.2(5) . . ?
C38 C33 N4 120.0(4) . . ?
C34 C33 N4 117.7(4) . . ?
C35 C34 C33 119.1(5) . . ?
C34 C35 C36 120.5(5) . . ?
C37 C36 C35 118.9(5) . . ?
C36 C37 C38 123.1(5) . . ?
C33 C38 C37 116.2(4) . . ?
C33 C38 Ga1 110.1(3) . . ?
C37 C38 Ga1 133.6(4) . . ?
C42 C41 N5 116.9(8) . . ?
C41 C42 N6 116.1(8) . . ?
O1 C46 C45 108.2(6) . . ?
O1 C47 C48 108.4(5) . . ?
C50 C49 C50 102.1(11) . 2_655 ?
C51 C50 C49 122.3(9) . . ?
C50 C51 C52 112.5(12) . . ?

loop_
_geom_bond_atom_site_label_1
_geom_bond_atom_site_label_2
_geom_bond_distance
_geom_bond_site_symmetry_2
_geom_bond_publ_flag
Ga1 N1 1.910(4) . ?
Ga1 N2 1.910(4) . ?
Ga1 N3 1.964(4) . ?
Ga1 C38 1.969(5) . ?
K1 O1 2.748(5) . ?
K1 N5 2.786(6) . ?
K1 N4 2.804(5) . ?
K1 N6 3.038(6) . ?
K1 N3 3.155(4) . ?
K1 C27 3.435(5) . ?
K1 C28 3.488(5) . ?
O1 C46 1.401(7) . ?
O1 C47 1.447(7) . ?
N1 C1 1.392(6) . ?
N1 C3 1.424(6) . ?
N2 C2 1.410(6) . ?
N2 C15 1.421(6) . ?
N3 C27 1.374(6) . ?
N3 N4 1.442(5) . ?
N4 C33 1.427(6) . ?
N5 C41 1.451(9) . ?
N5 C40 1.463(9) . ?
N5 C39 1.465(8) . ?
N6 C43 1.430(9) . ?
N6 C44 1.458(9) . ?
N6 C42 1.464(12) . ?
C1 C2 1.339(7) . ?
C3 C4 1.402(7) . ?
C3 C8 1.404(7) . ?
C4 C5 1.397(7) . ?
C4 C9 1.520(7) . ?
C5 C6 1.380(8) . ?
C6 C7 1.376(8) . ?
C7 C8 1.394(7) . ?
C8 C12 1.512(7) . ?
C9 C10 1.522(8) . ?
C9 C11 1.539(8) . ?
C12 C14 1.446(10) . ?
C12 C13 1.483(10) . ?
C15 C20 1.392(7) . ?
C15 C16 1.418(7) . ?
C16 C17 1.395(7) . ?
C16 C21 1.508(7) . ?
C17 C18 1.372(8) . ?
C18 C19 1.381(8) . ?
C19 C20 1.404(7) . ?
C20 C24 1.527(7) . ?
C21 C23 1.506(8) . ?
C21 C22 1.521(8) . ?
C24 C25 1.517(8) . ?
C24 C26 1.519(8) . ?
C27 C32 1.408(7) . ?
C27 C28 1.409(7) . ?
C28 C29 1.388(7) . ?
C29 C30 1.375(8) . ?
C30 C31 1.383(8) . ?
C31 C32 1.370(7) . ?
C33 C38 1.394(7) . ?
C33 C34 1.394(6) . ?
C34 C35 1.382(7) . ?
C35 C36 1.387(7) . ?
C36 C37 1.377(7) . ?
C37 C38 1.395(6) . ?
C41 C42 1.448(12) . ?
C45 C46 1.502(9) . ?
C47 C48 1.469(9) . ?
C49 C50 1.454(10) . ?
C49 C50 1.454(10) 2_655 ?
C50 C51 1.379(12) . ?
C51 C52 1.556(14) . ?
